data_4313297
loop_
_publ_author_name
'Jenny Y. Yang'
'Matthew P. Shores'
'Jennifer J. Sokol'
'Jeffrey R. Long'

_publ_contact_author
;
        Jeffrey R. Long
        Department of Chemistry
        University of California, Berkeley
        United States of America
;
_publ_contact_author_email jlong@cchem.berkeley.edu
_publ_contact_author_fax '510 643-3832'
_publ_contact_author_phone '510 642-0860'
_publ_section_title
;
 High-Nuclearity Metal-Cyanide Clusters: Synthesis, Magnetic Properties,
 and Inclusion Behavior of Open-Cage Species Incorporating [(tach)M(CN)3]
 (M = Cr, Fe, Co) Complexes
;
_journal_name_full 'Inorganic Chemistry'
_journal_page_first 1403
_journal_page_last 1419
_journal_paper_doi 10.1021/ic026065f
_journal_volume 42
_journal_year 2003
_chemical_compound_source synthetic
_chemical_formula_structural '[(C6H15N3)4(H2O)12Co8(CN)12]Br8-8(H2O)'
_chemical_formula_sum 'C36 H100 Br8 Co8 N24 O20'
_chemical_formula_weight 2300.12
_chemical_name_systematic
; 
 ? 
;
_space_group_IT_number 215
_symmetry_cell_setting cubic
_symmetry_Int_Tables_number 215
_symmetry_space_group_name_Hall 'P -4 2 3'
_symmetry_space_group_name_H-M 'P -4 3 m'
_atom_sites_solution_hydrogens geom
_atom_sites_solution_primary direct
_atom_sites_solution_secondary difmap
_audit_creation_method SHELXL
_cell_angle_alpha 90.00
_cell_angle_beta 90.00
_cell_angle_gamma 90.00
_cell_formula_units_Z 1
_cell_length_a 13.4032(10)
_cell_length_b 13.4032(10)
_cell_length_c 13.4032(10)
_cell_measurement_temperature 159(2)
_cell_volume 2407.8(3)
_computing_cell_refinement
;
  SMART (Siemens, 1995), SAINT (Siemens, 1995)
;
_computing_data_collection 'SMART (Siemens, 1995)'
_computing_data_reduction
;
  SAINT (Siemens, 1995), XPREP (Siemens, 1995)
;
_computing_structure_refinement 'SHELXL-93 (Sheldrick, 1993)'
_computing_structure_solution 'SHELXS-86 (Sheldrick, 1990)'
_diffrn_ambient_temperature 159(2)
_diffrn_measurement_device SMART
_diffrn_measurement_method 'omega scans with profile analysis'
_diffrn_radiation_monochromator graphite
_diffrn_radiation_source 'fine-focus sealed tube'
_diffrn_radiation_type MoK\a
_diffrn_radiation_wavelength 0.71073
_diffrn_reflns_av_R_equivalents 0.0850
_diffrn_reflns_av_sigmaI/netI 0.0385
_diffrn_reflns_limit_h_max 13
_diffrn_reflns_limit_h_min -9
_diffrn_reflns_limit_k_max 13
_diffrn_reflns_limit_k_min -11
_diffrn_reflns_limit_l_max 13
_diffrn_reflns_limit_l_min -13
_diffrn_reflns_number 7808
_diffrn_reflns_theta_max 20.78
_diffrn_reflns_theta_min 2.15
_exptl_absorpt_coefficient_mu 4.721
_exptl_absorpt_correction_T_max 1
_exptl_absorpt_correction_T_min 0.508750
_exptl_absorpt_correction_type multi-scan
_exptl_absorpt_process_details 'Blessing, Acta Cryst. (1995) A51 33'
_exptl_crystal_colour pink
_exptl_crystal_density_diffrn 1.586
_exptl_crystal_density_meas ?
_exptl_crystal_F_000 1140
_exptl_crystal_size_max 0.24
_exptl_crystal_size_mid 0.16
_exptl_crystal_size_min 0.06
_refine_diff_density_max 0.983
_refine_diff_density_min -1.287
_refine_diff_density_rms 0.180
_refine_ls_abs_structure_details 'Flack H D (1983), Acta Cryst. A39, 876-881'
_refine_ls_abs_structure_Flack 0.16(11)
_refine_ls_extinction_method none
_refine_ls_goodness_of_fit_all 1.157
_refine_ls_goodness_of_fit_obs 1.184
_refine_ls_matrix_type full
_refine_ls_number_parameters 56
_refine_ls_number_reflns 528
_refine_ls_number_restraints 0
_refine_ls_restrained_S_all 1.157
_refine_ls_restrained_S_obs 1.184
_refine_ls_R_factor_all 0.0950
_refine_ls_R_factor_obs 0.0871
_refine_ls_shift/esd_max 0.000
_refine_ls_shift/esd_mean 0.000
_refine_ls_structure_factor_coef Fsqd
_refine_ls_weighting_details 'w=1/[\s^2^(Fo^2^)+(0.1466P)^2^+16.2602P] where P=(Fo^2^+2Fc^2^)/3'
_refine_ls_weighting_scheme calc
_refine_ls_wR_factor_all 0.2422
_refine_ls_wR_factor_obs 0.2312
_reflns_number_observed 465
_reflns_number_total 528
_reflns_observed_criterion >2sigma(I)
_cod_data_source_file ic026065f-2_s2_08.cif
_cod_data_source_block 9
_cod_depositor_comments
;
The following automatic conversions were performed:

'_exptl_crystal_density_meas' value 'not measured' was changed to '?'
- the value is perceived as not measured.

Automatic conversion script
Id: cif_fix_values 3008 2015-01-20 13:52:24Z robertas 

The following automatic conversions were performed:

'_refine_ls_weighting_scheme' value 'calc
w=1/[\s^2^(Fo^2^)+(0.1466P)^2^+16.2602P] where P=(Fo^2^+2Fc^2^)/3'
was changed to 'calc'. New tag '_refine_ls_weighting_details' was
created. The value of the new tag was set to
'w=1/[\s^2^(Fo^2^)+(0.1466P)^2^+16.2602P] where P=(Fo^2^+2Fc^2^)/3'.

Automatic conversion script
Id: cif_fix_values 3143 2015-03-26 13:38:13Z robertas 
;
_cod_database_code 4313297
_diffrn_measurement_detector 'CCD area detector'

loop_
_symmetry_equiv_pos_as_xyz
'x, y, z'
'-x, -y, z'
'-x, y, -z'
'x, -y, -z'
'z, x, y'
'z, -x, -y'
'-z, -x, y'
'-z, x, -y'
'y, z, x'
'-y, z, -x'
'y, -z, -x'
'-y, -z, x'
'y, x, z'
'-y, -x, z'
'y, -x, -z'
'-y, x, -z'
'x, z, y'
'-x, z, -y'
'-x, -z, y'
'x, -z, -y'
'z, y, x'
'z, -y, -x'
'-z, y, -x'
'-z, -y, x'

loop_
_atom_site_aniso_label
_atom_site_aniso_U_11
_atom_site_aniso_U_22
_atom_site_aniso_U_33
_atom_site_aniso_U_23
_atom_site_aniso_U_13
_atom_site_aniso_U_12
Co1 0.051(2) 0.051(2) 0.051(2) -0.005(2) 0.005(2) -0.005(2)
C1 0.054(10) 0.060(19) 0.054(10) -0.008(10) 0.018(14) -0.008(10)
N1 0.054(9) 0.074(17) 0.054(9) -0.001(7) -0.007(10) -0.001(7)
N2 0.073(9) 0.073(9) 0.043(11) 0.007(6) -0.007(6) 0.039(13)
C2 0.076(10) 0.076(10) 0.027(11) -0.003(7) 0.003(7) 0.011(13)
C3 0.050(8) 0.085(17) 0.050(8) 0.007(8) -0.010(10) 0.007(8)
Co2 0.081(2) 0.081(2) 0.081(2) -0.013(2) -0.013(2) -0.013(2)
O1 0.117(12) 0.117(12) 0.083(15) -0.007(11) -0.007(11) 0.053(15)
Br1 0.073(2) 0.073(2) 0.073(2) 0.000 0.000 0.000
Br2 0.109(3) 0.060(2) 0.053(2) 0.022(2) 0.000 0.000
O2 0.075(8) 0.075(8) 0.075(8) 0.008(10) -0.008(10) -0.008(10)

loop_
_atom_site_label
_atom_site_type_symbol
_atom_site_fract_x
_atom_site_fract_y
_atom_site_fract_z
_atom_site_U_iso_or_equiv
_atom_site_thermal_displace_type
_atom_site_occupancy
_atom_site_calc_flag
_atom_site_refinement_flags
_atom_site_disorder_group
Co1 Co 0.6956(3) 0.3044(3) 0.6956(3) 0.051(2) Uani 1 d S .
C1 C 0.6974(13) 0.4443(21) 0.6974(13) 0.056(7) Uani 1 d S .
N1 N 0.6907(9) 0.5296(20) 0.6907(9) 0.061(6) Uani 1 d S .
N2 N 0.6973(9) 0.3027(9) 0.8470(14) 0.063(6) Uani 1 d S .
H2A H 0.7111(9) 0.3652(9) 0.8675(14) 0.076 Uiso 0.50 calc PR .
H2B H 0.6348(9) 0.2889(9) 0.8675(14) 0.076 Uiso 0.50 calc PR .
C2 C 0.7631(12) 0.2369(12) 0.8991(14) 0.060(6) Uani 1 d S .
H2 H 0.7537(12) 0.2463(12) 0.9710(14) 0.072 Uiso 1 calc SR .
C3 C 0.8731(11) 0.2592(19) 0.8731(11) 0.062(6) Uani 1 d S .
H3A H 0.9159(11) 0.2195(19) 0.9159(11) 0.074 Uiso 1 calc SR .
H3B H 0.8867(11) 0.3289(19) 0.8867(11) 0.074 Uiso 1 calc SR .
Co2 Co 0.6857(3) 0.6857(3) 0.6857(3) 0.081(2) Uani 1 d S .
O1 O 0.6885(14) 0.6885(14) 0.8403(16) 0.106(8) Uani 1 d S .
Br1 Br 0.0000 0.0000 0.0000 0.073(2) Uani 1 d S .
Br2 Br 0.2511(3) 0.5000 0.0000 0.0741(15) Uani 0.58 d SP .
O2 O 0.8623(13) 0.1377(13) 0.1377(13) 0.075(8) Uani 1 d S .
O3 O 0.5000 0.5000 0.0000 0.089(27) Uiso 0.33 d SP .
O3A O 0.5000 0.5000 0.1216(49) 0.083(19) Uiso 0.33 d SP .
O4 O 0.0000 0.5000 0.0000 0.125(40) Uiso 0.33 d SP .

loop_
_atom_type_symbol
_atom_type_description
_atom_type_scat_dispersion_real
_atom_type_scat_dispersion_imag
_atom_type_scat_source
C C 0.0033 0.0016 'International Tables Vol C Tables 4.2.6.8 and 6.1.1.4'
H H 0.0000 0.0000 'International Tables Vol C Tables 4.2.6.8 and 6.1.1.4'
N N 0.0061 0.0033 'International Tables Vol C Tables 4.2.6.8 and 6.1.1.4'
O O 0.0106 0.0060 'International Tables Vol C Tables 4.2.6.8 and 6.1.1.4'
Co Co 0.3494 0.9721 'International Tables Vol C Tables 4.2.6.8 and 6.1.1.4'
Br Br -0.2901 2.4595 'International Tables Vol C Tables 4.2.6.8 and 6.1.1.4'

loop_
_geom_angle_atom_site_label_1
_geom_angle_atom_site_label_2
_geom_angle_atom_site_label_3
_geom_angle
_geom_angle_site_symmetry_1
_geom_angle_site_symmetry_3
_geom_angle_publ_flag
C1 Co1 C1 91.4(11) 12_665 6_566 ?
C1 Co1 C1 91.4(11) 12_665 . ?
C1 Co1 C1 91.4(11) 6_566 . ?
C1 Co1 N2 89.9(7) 12_665 12_665 ?
C1 Co1 N2 89.9(6) 6_566 12_665 ?
C1 Co1 N2 178.1(10) . 12_665 ?
C1 Co1 N2 178.1(9) 12_665 6_566 ?
C1 Co1 N2 89.9(6) 6_566 6_566 ?
C1 Co1 N2 89.9(7) . 6_566 ?
N2 Co1 N2 88.8(8) 12_665 6_566 ?
C1 Co1 N2 89.9(6) 12_665 . ?
C1 Co1 N2 178.1(9) 6_566 . ?
C1 Co1 N2 89.9(6) . . ?
N2 Co1 N2 88.8(8) 12_665 . ?
N2 Co1 N2 88.8(8) 6_566 . ?
N1 C1 Co1 172.7(24) . . ?
C1 N1 Co2 176.3(21) . . ?
C2 N2 Co1 120.1(14) . . ?
N2 C2 C3 111.0(12) . 12_665 ?
N2 C2 C3 111.0(12) . . ?
C3 C2 C3 108.6(21) 12_665 . ?
C2 C3 C2 113.3(19) . 6_566 ?
O1 Co2 O1 87.9(11) . 9 ?
O1 Co2 O1 87.9(11) . 5 ?
O1 Co2 O1 87.9(11) 9 5 ?
O1 Co2 N1 175.9(10) . 5 ?
O1 Co2 N1 89.2(6) 9 5 ?
O1 Co2 N1 89.2(6) 5 5 ?
O1 Co2 N1 89.2(6) . 9 ?
O1 Co2 N1 89.2(6) 9 9 ?
O1 Co2 N1 175.9(9) 5 9 ?
N1 Co2 N1 93.6(7) 5 9 ?
O1 Co2 N1 89.2(6) . . ?
O1 Co2 N1 175.9(10) 9 . ?
O1 Co2 N1 89.2(6) 5 . ?
N1 Co2 N1 93.6(7) 5 . ?
N1 Co2 N1 93.6(7) 9 . ?
O3A O3 O3A 180.000(2) . 3_655 ?

loop_
_geom_bond_atom_site_label_1
_geom_bond_atom_site_label_2
_geom_bond_distance
_geom_bond_site_symmetry_2
_geom_bond_publ_flag
Co1 C1 1.88(3) 12_665 ?
Co1 C1 1.88(3) 6_566 ?
Co1 C1 1.88(3) . ?
Co1 N2 2.03(2) 12_665 ?
Co1 N2 2.03(2) 6_566 ?
Co1 N2 2.03(2) . ?
C1 N1 1.15(3) . ?
N1 Co2 2.09(3) . ?
N2 C2 1.43(3) . ?
C2 C3 1.54(2) 12_665 ?
C2 C3 1.54(2) . ?
C3 C2 1.54(2) 6_566 ?
Co2 O1 2.07(2) . ?
Co2 O1 2.07(2) 9 ?
Co2 O1 2.07(2) 5 ?
Co2 N1 2.09(3) 5 ?
Co2 N1 2.09(3) 9 ?
O3 O3A 1.63(7) . ?
O3 O3A 1.63(7) 3_655 ?
